data_1555464
loop_
_publ_author_name
'Jiang, Pingping'
'Li, Feng'
'Xu, Yongbao'
'Liu, Qingwen'
'Wang, Jing'
'Ding, Hong'
'Yu, Renfu'
'Wang, Qifeng'

_publ_section_title
;
 Aromaticity-Dependent Regioselectivity in Pd(II)-Catalyzed C-H Direct
 Arylation of Aryl Ureas.
;
_journal_issue 23
_journal_name_full 'Organic letters'
_journal_page_first 5918
_journal_page_last 5921
_journal_paper_doi 10.1021/acs.orglett.5b03153
_journal_volume 17
_journal_year 2015
_chemical_formula_sum 'C19 H17 Cl N2 O1.425'
_chemical_formula_weight 663.24
_space_group_IT_number 14
_space_group_name_Hall '-P 2ybc'
_space_group_name_H-M_alt 'P 1 21/c 1'
_symmetry_cell_setting monoclinic
_symmetry_Int_Tables_number 14
_symmetry_space_group_name_Hall '-P 2ybc'
_symmetry_space_group_name_H-M 'P 1 21/c 1'
_atom_sites_solution_hydrogens geom
_atom_sites_solution_primary 'direct - structure invariant direct methods'
_atom_sites_solution_secondary 'direct - structure invariant direct methods'
_audit_conform_dict_location ftp://ftp.iucr.org/pub/cif_core.dic
_audit_conform_dict_name cif_core.dic
_audit_conform_dict_version 2.4.3
_audit_creation_date 2015-11-10T20:18:06-00:00
_audit_creation_method 'WinGX routine CIF_UPDATE'
_cell_angle_alpha 90
_cell_angle_beta 102.512(3)
_cell_angle_gamma 90
_cell_formula_units_Z 8
_cell_length_a 13.0804(14)
_cell_length_b 18.104(2)
_cell_length_c 15.8995(17)
_cell_measurement_reflns_used 0
_cell_measurement_temperature 293(2)
_cell_measurement_theta_max 0
_cell_measurement_theta_min 0
_cell_measurement_wavelength 0.71073
_cell_volume 3675.7(7)
_computing_molecular_graphics 'Ortep for Windows (Farrugia, 2012)'
_computing_publication_material 'WinGX publication routines (Farrugia, 2012)'
_computing_structure_refinement 'SHELXL-2014/7 (Sheldrick, 2014)'
_computing_structure_solution 'SHELXS-2013/1 (Sheldrick, 2008)'
_diffrn_ambient_temperature 293(2)
_diffrn_measured_fraction_theta_full 1
_diffrn_measured_fraction_theta_max 1
_diffrn_measurement_device_type 'CCD area detector'
_diffrn_measurement_method 'phi and omega scans'
_diffrn_radiation_monochromator graphite
_diffrn_radiation_probe x-ray
_diffrn_radiation_source 'fine-focus sealed tube'
_diffrn_radiation_type MoK\a
_diffrn_radiation_wavelength 0.71073
_diffrn_reflns_av_R_equivalents 0.1998
_diffrn_reflns_av_unetI/netI 0.2199
_diffrn_reflns_Laue_measured_fraction_full 1
_diffrn_reflns_Laue_measured_fraction_max 1
_diffrn_reflns_limit_h_max 15
_diffrn_reflns_limit_h_min -15
_diffrn_reflns_limit_k_max 21
_diffrn_reflns_limit_k_min -20
_diffrn_reflns_limit_l_max 18
_diffrn_reflns_limit_l_min -18
_diffrn_reflns_number 23472
_diffrn_reflns_point_group_measured_fraction_full 1
_diffrn_reflns_point_group_measured_fraction_max 1
_diffrn_reflns_theta_full 25
_diffrn_reflns_theta_max 25
_diffrn_reflns_theta_min 1.595
_diffrn_standards_number 0
_exptl_absorpt_coefficient_mu 0.216
_exptl_absorpt_correction_type none
_exptl_crystal_colour colorless
_exptl_crystal_density_diffrn 1.199
_exptl_crystal_density_method 'not measured'
_exptl_crystal_description plate
_exptl_crystal_F_000 1387
_exptl_crystal_size_max 0.5
_exptl_crystal_size_mid 0.3
_exptl_crystal_size_min 0.02
_refine_diff_density_max 1.01
_refine_diff_density_min -0.313
_refine_diff_density_rms 0.109
_refine_ls_extinction_method none
_refine_ls_goodness_of_fit_ref 0.918
_refine_ls_hydrogen_treatment constr
_refine_ls_matrix_type full
_refine_ls_number_constraints 0
_refine_ls_number_parameters 427
_refine_ls_number_reflns 6485
_refine_ls_number_restraints 6
_refine_ls_restrained_S_all 0.921
_refine_ls_R_factor_all 0.2165
_refine_ls_R_factor_gt 0.091
_refine_ls_shift/su_max 0
_refine_ls_shift/su_mean 0
_refine_ls_structure_factor_coef Fsqd
_refine_ls_weighting_details 'w=1/[\s^2^(Fo^2^)+(0.1397P)^2^] where P=(Fo^2^+2Fc^2^)/3'
_refine_ls_weighting_scheme calc
_refine_ls_wR_factor_gt 0.2799
_refine_ls_wR_factor_ref 0.329
_reflns_Friedel_coverage 0
_reflns_number_gt 2033
_reflns_number_total 6485
_reflns_threshold_expression 'I > 2\s(I)'
_cod_data_source_file ol5b03153_si_002.cif
_cod_data_source_block shelx
_cod_depositor_comments
;

2022-11-30
Z value and formula fixed to values more according to usual
chemical conventions.                 miguel
;
_cod_original_formula_sum 'C38 H34 Cl2 N4 O2.85'
_cod_original_formula_weight 663.24
_cod_original_formula_moiety 'C1  H1  N1  O1  Cl1'
_cod_original_formula_units_Z 4
_cod_original_sg_symbol_H-M 'P 21/c'
_cod_database_code 1555464
_shelx_estimated_absorpt_t_min 0.9
_shelx_estimated_absorpt_t_max 0.996

loop_
_symmetry_equiv_pos_as_xyz
'x, y, z'
'-x, y+1/2, -z+1/2'
'-x, -y, -z'
'x, -y-1/2, z-1/2'

loop_
_atom_site_label
_atom_site_type_symbol
_atom_site_fract_x
_atom_site_fract_y
_atom_site_fract_z
_atom_site_U_iso_or_equiv
_atom_site_adp_type
_atom_site_occupancy
_atom_site_site_symmetry_order
_atom_site_calc_flag
_atom_site_refinement_flags_posn
_atom_site_refinement_flags_adp
_atom_site_refinement_flags_occupancy
_atom_site_disorder_assembly
_atom_site_disorder_group
C1 C 0.5754(6) 0.7797(4) 0.8795(4) 0.0411(18) Uani 1 1 d . . . . .
C2 C 0.6526(6) 0.8272(4) 0.8600(4) 0.0423(18) Uani 1 1 d . . . . .
H2 H 0.652 0.8379 0.8027 0.051 Uiso 1 1 calc R U . . .
C3 C 0.7283(6) 0.8579(4) 0.9236(4) 0.0423(18) Uani 1 1 d . . . . .
C4 C 0.7315(5) 0.8406(4) 1.0121(4) 0.0402(18) Uani 1 1 d . . . . .
C5 C 0.6529(6) 0.7930(4) 1.0298(4) 0.0413(18) Uani 1 1 d . . . . .
C6 C 0.5769(6) 0.7635(4) 0.9634(4) 0.0428(18) Uani 1 1 d . . . . .
H6 H 0.5262 0.7322 0.9765 0.051 Uiso 1 1 calc R U . . .
C7 C 0.8093(6) 0.8667(4) 1.0817(5) 0.054(2) Uani 1 1 d . . . . .
H7 H 0.8636 0.8958 1.071 0.064 Uiso 1 1 calc R U . . .
C8 C 0.8057(7) 0.8496(5) 1.1641(5) 0.065(2) Uani 1 1 d . . . . .
H8 H 0.8561 0.8688 1.2092 0.078 Uiso 1 1 calc R U . . .
C9 C 0.7288(8) 0.8045(5) 1.1818(5) 0.070(3) Uani 1 1 d . . . . .
H9 H 0.7276 0.7936 1.2387 0.084 Uiso 1 1 calc R U . . .
C10 C 0.6540(7) 0.7755(4) 1.1170(5) 0.056(2) Uani 1 1 d . . . . .
H10 H 0.6034 0.744 1.13 0.067 Uiso 1 1 calc R U . . .
C11 C 0.8054(5) 0.9105(4) 0.8994(4) 0.0422(18) Uani 1 1 d . . . . .
C12 C 0.8189(6) 0.9802(4) 0.9326(5) 0.052(2) Uani 1 1 d . . . . .
H12 H 0.7815 0.9953 0.973 0.062 Uiso 1 1 calc R U . . .
C13 C 0.8870(7) 1.0280(5) 0.9069(6) 0.063(2) Uani 1 1 d . . . . .
C14 C 0.9420(7) 1.0070(5) 0.8449(6) 0.077(3) Uani 1 1 d . . . . .
H14 H 0.9868 1.0403 0.8265 0.092 Uiso 1 1 calc R U . . .
C15 C 0.9297(7) 0.9378(5) 0.8115(6) 0.074(3) Uani 1 1 d . . . . .
H15 H 0.9669 0.923 0.7708 0.089 Uiso 1 1 calc R U . . .
C16 C 0.8613(6) 0.8893(5) 0.8385(5) 0.057(2) Uani 1 1 d . . . . .
H16 H 0.8527 0.8419 0.8155 0.069 Uiso 1 1 calc R U . . .
C17 C 0.4580(6) 0.7746(5) 0.7343(5) 0.048(2) Uani 1 1 d . . . . .
C18 C 0.3440(10) 0.6625(6) 0.7091(7) 0.118(4) Uani 1 1 d . U . . .
H18A H 0.2891 0.6446 0.6635 0.177 Uiso 1 1 calc R U . . .
H18B H 0.3168 0.6706 0.7598 0.177 Uiso 1 1 calc R U . . .
H18C H 0.3995 0.6268 0.7213 0.177 Uiso 1 1 calc R U . . .
C19 C 0.3371(8) 0.7562(5) 0.5960(5) 0.083(3) Uani 1 1 d . . . . .
H19A H 0.3346 0.716 0.5563 0.125 Uiso 1 1 calc R U . . .
H19B H 0.3786 0.7955 0.5804 0.125 Uiso 1 1 calc R U . . .
H19C H 0.2673 0.7737 0.5941 0.125 Uiso 1 1 calc R U . . .
C20 C 0.3656(6) 1.0153(4) 0.6264(4) 0.0422(18) Uani 1 1 d . . . . .
C21 C 0.3045(6) 0.9573(4) 0.6516(5) 0.050(2) Uani 1 1 d . . . . .
H21 H 0.3361 0.9121 0.6689 0.06 Uiso 1 1 calc R U . . .
C22 C 0.2003(6) 0.9668(4) 0.6509(5) 0.0456(19) Uani 1 1 d . . . . .
C23 C 0.1512(6) 1.0356(4) 0.6273(4) 0.0403(18) Uani 1 1 d . . . . .
C24 C 0.2128(6) 1.0927(4) 0.6035(4) 0.0427(18) Uani 1 1 d . . . . .
C25 C 0.3197(6) 1.0815(4) 0.6029(5) 0.048(2) Uani 1 1 d . . . . .
H25 H 0.3586 1.1197 0.5863 0.057 Uiso 1 1 calc R U . . .
C26 C 0.0461(6) 1.0508(4) 0.6286(4) 0.048(2) Uani 1 1 d . . . . .
H26 H 0.0044 1.0135 0.6434 0.058 Uiso 1 1 calc R U . . .
C27 C 0.0047(6) 1.1181(5) 0.6090(5) 0.054(2) Uani 1 1 d . . . . .
H27 H -0.0648 1.1264 0.6114 0.064 Uiso 1 1 calc R U . . .
C28 C 0.0628(6) 1.1760(5) 0.5851(5) 0.054(2) Uani 1 1 d . . . . .
H28 H 0.0328 1.2223 0.5718 0.065 Uiso 1 1 calc R U . . .
C29 C 0.1660(6) 1.1633(4) 0.5815(4) 0.048(2) Uani 1 1 d . . . . .
H29 H 0.2054 1.2011 0.5647 0.058 Uiso 1 1 calc R U . . .
C30 C 0.1462(6) 0.9008(4) 0.6777(5) 0.050(2) Uani 1 1 d . . . . .
C31 C 0.1882(6) 0.8659(4) 0.7540(5) 0.058(2) Uani 1 1 d . . . . .
H31 H 0.2489 0.8844 0.7895 0.07 Uiso 1 1 calc R U . . .
C32 C 0.1415(7) 0.8037(5) 0.7787(5) 0.065(2) Uani 1 1 d . . . . .
C33 C 0.0526(7) 0.7736(5) 0.7271(6) 0.071(3) Uani 1 1 d . . . . .
H33 H 0.0224 0.731 0.7436 0.085 Uiso 1 1 calc R U . . .
C34 C 0.0105(7) 0.8080(5) 0.6516(6) 0.070(3) Uani 1 1 d . . . . .
H34 H -0.0492 0.7882 0.6161 0.084 Uiso 1 1 calc R U . . .
C35 C 0.0541(6) 0.8718(4) 0.6261(5) 0.057(2) Uani 1 1 d . . . . .
H35 H 0.0224 0.8952 0.575 0.069 Uiso 1 1 calc R U . . .
C36 C 0.5465(6) 1.0407(5) 0.6086(5) 0.0467(19) Uani 1 1 d . . . . .
C37 C 0.6585(7) 0.9276(5) 0.6211(6) 0.078(3) Uani 1 1 d . . . . .
H37A H 0.601 0.9005 0.5872 0.117 Uiso 1 1 calc R U . . .
H37B H 0.6649 0.916 0.6809 0.117 Uiso 1 1 calc R U . . .
H37C H 0.7221 0.9143 0.6039 0.117 Uiso 1 1 calc R U . . .
C38 C 0.7282(6) 1.0492(4) 0.5943(6) 0.069(3) Uani 1 1 d . . . . .
H38A H 0.7647 1.0224 0.5578 0.103 Uiso 1 1 calc R U . . .
H38B H 0.7748 1.0588 0.6487 0.103 Uiso 1 1 calc R U . . .
H38C H 0.7033 1.0952 0.5674 0.103 Uiso 1 1 calc R U . . .
N1 N 0.4988(5) 0.7457(3) 0.8148(4) 0.0505(17) Uani 1 1 d . . . . .
H1 H 0.4757 0.7033 0.8265 0.061 Uiso 1 1 calc R U . . .
N2 N 0.3838(6) 0.7309(4) 0.6831(4) 0.072(2) Uani 1 1 d . . . . .
N3 N 0.4708(5) 0.9958(3) 0.6281(4) 0.0544(18) Uani 1 1 d . . . . .
H3 H 0.489 0.9512 0.643 0.065 Uiso 1 1 calc R U . . .
N4 N 0.6400(5) 1.0058(4) 0.6080(4) 0.0552(18) Uani 1 1 d . . . . .
O1 O 0.4848(4) 0.8337(3) 0.7090(3) 0.0563(14) Uani 1 1 d . . . . .
O2 O 0.5338(4) 1.1063(3) 0.5922(3) 0.0573(15) Uani 1 1 d . . . . .
Cl1 Cl 0.9063(2) 1.11620(13) 0.95160(19) 0.0941(9) Uani 1 1 d . . . . .
Cl2 Cl 0.1981(2) 0.76142(16) 0.87666(17) 0.1086(11) Uani 1 1 d . . . . .
O3 O 0.3952(16) 0.9341(11) 0.9523(12) 0.159(7) Uiso 0.4873 1 d . . P A 1
O4 O 0.456(3) 1.0125(16) 0.880(2) 0.204(13) Uiso 0.3658 1 d . . P B 1

loop_
_atom_site_aniso_label
_atom_site_aniso_U_11
_atom_site_aniso_U_22
_atom_site_aniso_U_33
_atom_site_aniso_U_23
_atom_site_aniso_U_13
_atom_site_aniso_U_12
C1 0.039(4) 0.044(5) 0.037(4) -0.001(3) 0.001(4) -0.007(4)
C2 0.045(5) 0.046(5) 0.034(4) 0.005(4) 0.004(4) -0.005(4)
C3 0.039(4) 0.044(5) 0.044(4) 0.001(4) 0.008(4) -0.006(4)
C4 0.037(4) 0.044(5) 0.037(4) -0.003(3) 0.002(3) -0.003(4)
C5 0.043(5) 0.042(5) 0.038(4) -0.002(3) 0.005(4) -0.004(4)
C6 0.044(5) 0.043(5) 0.042(4) 0.000(4) 0.011(4) -0.008(4)
C7 0.039(5) 0.068(6) 0.049(5) -0.001(4) -0.002(4) -0.010(4)
C8 0.064(6) 0.076(6) 0.047(5) 0.001(5) -0.009(5) -0.021(5)
C9 0.091(8) 0.084(7) 0.034(5) -0.002(5) 0.009(5) -0.007(6)
C10 0.067(6) 0.064(6) 0.037(5) -0.001(4) 0.013(4) -0.015(4)
C11 0.035(4) 0.052(5) 0.038(4) 0.002(4) 0.004(4) -0.008(4)
C12 0.040(5) 0.049(5) 0.067(5) 0.005(4) 0.014(4) -0.008(4)
C13 0.046(5) 0.063(6) 0.071(6) 0.005(5) -0.002(5) -0.001(5)
C14 0.070(7) 0.085(8) 0.071(6) 0.018(6) 0.003(6) -0.029(6)
C15 0.081(7) 0.086(7) 0.063(6) -0.009(5) 0.032(5) -0.027(6)
C16 0.058(6) 0.067(6) 0.046(5) -0.003(4) 0.008(4) -0.012(5)
C17 0.041(5) 0.058(6) 0.042(5) -0.004(4) 0.002(4) 0.009(4)
C18 0.133(8) 0.112(7) 0.093(6) 0.005(6) -0.012(6) -0.052(6)
C19 0.084(7) 0.109(8) 0.041(5) 0.001(5) -0.022(5) -0.001(6)
C20 0.038(4) 0.046(5) 0.044(4) 0.004(4) 0.011(4) -0.003(4)
C21 0.053(5) 0.043(5) 0.052(5) 0.007(4) 0.006(4) -0.002(4)
C22 0.046(5) 0.049(5) 0.042(4) -0.001(4) 0.009(4) -0.011(4)
C23 0.043(5) 0.046(5) 0.030(4) -0.007(3) 0.003(4) -0.005(4)
C24 0.043(5) 0.041(5) 0.044(4) -0.004(4) 0.009(4) -0.002(4)
C25 0.045(5) 0.044(5) 0.053(5) 0.009(4) 0.006(4) -0.005(4)
C26 0.047(5) 0.057(6) 0.040(4) -0.001(4) 0.006(4) -0.009(4)
C27 0.040(5) 0.068(6) 0.051(5) -0.007(4) 0.005(4) 0.003(5)
C28 0.043(5) 0.060(6) 0.053(5) -0.005(4) -0.002(4) 0.006(4)
C29 0.049(5) 0.050(5) 0.040(4) -0.003(4) -0.002(4) -0.007(4)
C30 0.058(5) 0.050(5) 0.045(5) 0.004(4) 0.017(4) -0.008(4)
C31 0.053(5) 0.058(6) 0.059(5) 0.015(4) 0.002(4) -0.007(4)
C32 0.077(7) 0.064(6) 0.049(5) 0.019(5) 0.004(5) -0.011(5)
C33 0.080(7) 0.067(6) 0.064(6) 0.005(5) 0.012(5) -0.024(5)
C34 0.065(6) 0.075(7) 0.063(6) -0.003(5) 0.001(5) -0.029(5)
C35 0.058(6) 0.062(6) 0.046(5) -0.001(4) -0.002(4) -0.017(5)
C36 0.040(5) 0.054(6) 0.044(5) 0.002(4) 0.002(4) -0.005(4)
C37 0.065(6) 0.065(6) 0.111(8) 0.017(6) 0.034(6) 0.015(5)
C38 0.041(5) 0.068(6) 0.100(7) 0.002(5) 0.023(5) -0.009(4)
N1 0.049(4) 0.053(4) 0.043(4) 0.003(3) -0.002(3) -0.018(3)
N2 0.072(5) 0.085(6) 0.046(4) -0.001(4) -0.014(4) -0.024(4)
N3 0.040(4) 0.049(4) 0.075(5) 0.010(3) 0.014(4) 0.004(3)
N4 0.044(4) 0.051(4) 0.073(5) 0.010(4) 0.017(4) 0.002(3)
O1 0.053(4) 0.059(4) 0.049(3) 0.007(3) -0.005(3) -0.003(3)
O2 0.044(3) 0.046(3) 0.080(4) 0.004(3) 0.009(3) -0.003(3)
Cl1 0.0699(17) 0.0638(16) 0.138(2) -0.0084(16) -0.0017(16) -0.0134(13)
Cl2 0.114(2) 0.105(2) 0.090(2) 0.0490(17) -0.0157(17) -0.0311(18)

loop_
_atom_type_symbol
_atom_type_description
_atom_type_scat_dispersion_real
_atom_type_scat_dispersion_imag
_atom_type_scat_source
C C 0.0033 0.0016 'International Tables Vol C Tables 4.2.6.8 and 6.1.1.4'
H H 0 0 'International Tables Vol C Tables 4.2.6.8 and 6.1.1.4'
N N 0.0061 0.0033 'International Tables Vol C Tables 4.2.6.8 and 6.1.1.4'
O O 0.0106 0.006 'International Tables Vol C Tables 4.2.6.8 and 6.1.1.4'
Cl Cl 0.1484 0.1585 'International Tables Vol C Tables 4.2.6.8 and 6.1.1.4'

loop_
_geom_angle_atom_site_label_1
_geom_angle_atom_site_label_2
_geom_angle_atom_site_label_3
_geom_angle
C6 C1 C2 119.2(7)
C6 C1 N1 118.5(6)
C2 C1 N1 122.3(6)
C3 C2 C1 121.5(6)
C2 C3 C4 119.9(6)
C2 C3 C11 119.2(6)
C4 C3 C11 121.0(6)
C7 C4 C5 118.6(7)
C7 C4 C3 124.0(7)
C5 C4 C3 117.4(6)
C6 C5 C4 120.9(6)
C6 C5 C10 120.7(7)
C4 C5 C10 118.4(7)
C1 C6 C5 121.2(7)
C8 C7 C4 120.7(7)
C7 C8 C9 120.9(8)
C10 C9 C8 120.9(8)
C9 C10 C5 120.4(7)
C12 C11 C16 118.8(7)
C12 C11 C3 121.7(7)
C16 C11 C3 119.3(7)
C11 C12 C13 120.5(8)
C12 C13 C14 120.6(8)
C12 C13 Cl1 120.3(7)
C14 C13 Cl1 119.1(7)
C15 C14 C13 119.5(8)
C14 C15 C16 119.6(8)
C15 C16 C11 120.9(8)
O1 C17 N2 121.8(7)
O1 C17 N1 123.9(7)
N2 C17 N1 114.3(7)
C25 C20 N3 126.7(7)
C25 C20 C21 119.0(7)
N3 C20 C21 114.3(7)
C22 C21 C20 121.4(7)
C21 C22 C23 120.4(7)
C21 C22 C30 115.3(7)
C23 C22 C30 124.2(7)
C26 C23 C24 118.5(7)
C26 C23 C22 123.9(7)
C24 C23 C22 117.5(7)
C23 C24 C25 121.3(7)
C23 C24 C29 118.8(7)
C25 C24 C29 119.8(7)
C20 C25 C24 120.2(7)
C27 C26 C23 121.4(7)
C26 C27 C28 121.9(8)
C29 C28 C27 118.7(8)
C28 C29 C24 120.6(7)
C31 C30 C35 118.2(7)
C31 C30 C22 119.7(7)
C35 C30 C22 122.1(7)
C30 C31 C32 120.7(8)
C31 C32 C33 121.5(8)
C31 C32 Cl2 118.9(7)
C33 C32 Cl2 119.7(7)
C34 C33 C32 118.1(8)
C33 C34 C35 121.8(8)
C34 C35 C30 119.7(8)
O2 C36 N3 123.8(7)
O2 C36 N4 121.7(7)
N3 C36 N4 114.5(7)
C17 N1 C1 125.5(6)
C17 N2 C18 125.4(7)
C17 N2 C19 118.5(7)
C18 N2 C19 116.1(8)
C36 N3 C20 126.5(6)
C36 N4 C37 124.8(6)
C36 N4 C38 119.2(7)
C37 N4 C38 116.0(6)

loop_
_geom_bond_atom_site_label_1
_geom_bond_atom_site_label_2
_geom_bond_distance
C1 C6 1.362(9)
C1 C2 1.410(9)
C1 N1 1.414(9)
C2 C3 1.372(9)
C3 C4 1.434(9)
C3 C11 1.496(9)
C4 C7 1.412(10)
C4 C5 1.416(9)
C5 C6 1.389(9)
C5 C10 1.420(9)
C7 C8 1.356(10)
C8 C9 1.372(11)
C9 C10 1.363(11)
C11 C12 1.365(9)
C11 C16 1.387(10)
C12 C13 1.366(10)
C13 C14 1.393(12)
C13 Cl1 1.744(9)
C14 C15 1.357(11)
C15 C16 1.386(11)
C17 O1 1.220(8)
C17 N2 1.374(10)
C17 N1 1.379(9)
C18 N2 1.437(10)
C19 N2 1.461(10)
C20 C25 1.356(9)
C20 N3 1.415(9)
C20 C21 1.430(9)
C21 C22 1.371(10)
C22 C23 1.415(10)
C22 C30 1.496(10)
C23 C26 1.407(10)
C23 C24 1.412(9)
C24 C25 1.415(9)
C24 C29 1.428(10)
C26 C27 1.342(9)
C27 C28 1.396(10)
C28 C29 1.382(10)
C30 C31 1.374(10)
C30 C35 1.405(10)
C31 C32 1.378(10)
C32 C33 1.382(11)
C32 Cl2 1.750(8)
C33 C34 1.358(11)
C34 C35 1.387(10)
C36 O2 1.218(8)
C36 N3 1.368(9)
C36 N4 1.379(9)
C37 N4 1.444(9)
C38 N4 1.451(9)
